data_4303994
loop_
_publ_author_name
'Pingwu Du'
'Jacob Schneider'
'William W. Brennessel'
'Richard Eisenberg'

_publ_section_title
;
Synthesis and Structural Characterization of a New Vapochromic Pt(II)
Complex Based on the 1-Terpyridyl-2,3,4,5,6-pentaphenylbenzene (TPPPB)
Ligand
;
_journal_name_full 'Inorganic Chemistry'
_journal_page_first 69
_journal_page_last 77
_journal_paper_doi 10.1021/ic700947g
_journal_volume 47
_journal_year 2008
_chemical_formula_moiety 'C51 H35 Cl N3 Pt, Cl'
_chemical_formula_sum 'C51 H35 Cl2 N3 Pt'
_chemical_formula_weight 955.81
_chemical_name_common eispd07
_chemical_name_systematic
;
 ?
;
_space_group_IT_number 15
_symmetry_cell_setting monoclinic
_symmetry_space_group_name_Hall '-C 2yc'
_symmetry_space_group_name_H-M 'C 1 2/c 1'
_atom_sites_solution_hydrogens geom
_atom_sites_solution_primary direct
_atom_sites_solution_secondary difmap
_audit_creation_method SHELXL-97
_cell_angle_alpha 90.00
_cell_angle_beta 103.167(3)
_cell_angle_gamma 90.00
_cell_formula_units_Z 12
_cell_length_a 13.366(3)
_cell_length_b 45.731(10)
_cell_length_c 24.151(5)
_cell_measurement_reflns_used 9954
_cell_measurement_temperature 100.0(1)
_cell_measurement_theta_max 28.77
_cell_measurement_theta_min 2.48
_cell_volume 14374(5)
_computing_cell_refinement 'SAINT (Bruker, 2006)'
_computing_data_collection 'APEX2 (Bruker, 2006)'
_computing_data_reduction 'SAINT (Bruker, 2006)'
_computing_molecular_graphics 'SHELXTL (Bruker, 2000)'
_computing_publication_material 'SHELXTL (Bruker, 2000)'
_computing_structure_refinement 'SHELXL-97 (Sheldrick, 1997)'
_computing_structure_solution 'SIR97 (Altomare et al., 1999)'
_diffrn_ambient_temperature 100.0(1)
_diffrn_measured_fraction_theta_full 1.000
_diffrn_measured_fraction_theta_max 1.000
_diffrn_measurement_device_type 'Bruker SMART APEX II CCD Platform'
_diffrn_measurement_method 'area detector, \w scans per \f'
_diffrn_radiation_monochromator graphite
_diffrn_radiation_source 'fine-focus sealed tube'
_diffrn_radiation_type MoK\a
_diffrn_radiation_wavelength 0.71073
_diffrn_reflns_av_R_equivalents 0.1484
_diffrn_reflns_av_sigmaI/netI 0.1320
_diffrn_reflns_limit_h_max 17
_diffrn_reflns_limit_h_min -17
_diffrn_reflns_limit_k_max 58
_diffrn_reflns_limit_k_min -58
_diffrn_reflns_limit_l_max 30
_diffrn_reflns_limit_l_min -30
_diffrn_reflns_number 91641
_diffrn_reflns_theta_full 27.10
_diffrn_reflns_theta_max 27.10
_diffrn_reflns_theta_min 1.63
_exptl_absorpt_coefficient_mu 3.074
_exptl_absorpt_correction_T_max 0.9411
_exptl_absorpt_correction_T_min 0.3086
_exptl_absorpt_correction_type multi-scan
_exptl_absorpt_process_details 'SADABS (Blessing, 1995)'
_exptl_crystal_colour yellow
_exptl_crystal_density_diffrn 1.325
_exptl_crystal_density_method 'not measured'
_exptl_crystal_description needle
_exptl_crystal_F_000 5688
_exptl_crystal_size_max 0.50
_exptl_crystal_size_mid 0.08
_exptl_crystal_size_min 0.02
_refine_diff_density_max 1.982
_refine_diff_density_min -1.329
_refine_diff_density_rms 0.154
_refine_ls_extinction_method none
_refine_ls_goodness_of_fit_ref 0.968
_refine_ls_hydrogen_treatment constr
_refine_ls_matrix_type full
_refine_ls_number_parameters 789
_refine_ls_number_reflns 15854
_refine_ls_number_restraints 12
_refine_ls_restrained_S_all 0.967
_refine_ls_R_factor_all 0.1151
_refine_ls_R_factor_gt 0.0557
_refine_ls_shift/su_max 0.001
_refine_ls_shift/su_mean 0.000
_refine_ls_structure_factor_coef Fsqd
_refine_ls_weighting_details 'calc w=1/[\s^2^(Fo^2^)+(0.0477P)^2^+0.0000P] where P=(Fo^2^+2Fc^2^)/3'
_refine_ls_weighting_scheme calc
_refine_ls_wR_factor_gt 0.1141
_refine_ls_wR_factor_ref 0.1268
_reflns_number_gt 8545
_reflns_number_total 15854
_reflns_threshold_expression >2sigma(I)
_cod_data_source_file ic700947g-file003_2.cif
_cod_data_source_block eispd07
_cod_database_code 4303994

loop_
_symmetry_equiv_pos_as_xyz
'x, y, z'
'-x, y, -z+1/2'
'x+1/2, y+1/2, z'
'-x+1/2, y+1/2, -z+1/2'
'-x, -y, -z'
'x, -y, z-1/2'
'-x+1/2, -y+1/2, -z'
'x+1/2, -y+1/2, z-1/2'

loop_
_atom_site_label
_atom_site_type_symbol
_atom_site_fract_x
_atom_site_fract_y
_atom_site_fract_z
_atom_site_U_iso_or_equiv
_atom_site_adp_type
_atom_site_occupancy
_atom_site_symmetry_multiplicity
_atom_site_calc_flag
_atom_site_refinement_flags
_atom_site_disorder_assembly
_atom_site_disorder_group
Pt1 Pt 0.51677(3) 0.483787(7) 0.091465(15) 0.03084(10) Uani 1 1 d . . .
Cl1 Cl 0.51011(17) 0.43399(4) 0.09326(10) 0.0401(5) Uani 1 1 d . . .
N1 N 0.3885(5) 0.49115(15) 0.0295(3) 0.0340(17) Uani 1 1 d . . .
N2 N 0.5247(5) 0.52526(14) 0.0906(3) 0.0303(16) Uani 1 1 d . . .
N3 N 0.6468(5) 0.49033(16) 0.1521(3) 0.0346(18) Uani 1 1 d . . .
C1 C 0.3259(6) 0.47147(18) 0.0025(4) 0.034(2) Uani 1 1 d . . .
H1A H 0.3402 0.4514 0.0107 0.041 Uiso 1 1 calc R . .
C2 C 0.2383(6) 0.47916(19) -0.0381(4) 0.036(2) Uani 1 1 d . . .
H2A H 0.1938 0.4645 -0.0578 0.044 Uiso 1 1 calc R . .
C3 C 0.2169(6) 0.50784(19) -0.0493(4) 0.039(2) Uani 1 1 d . . .
H3A H 0.1568 0.5136 -0.0763 0.047 Uiso 1 1 calc R . .
C4 C 0.2858(6) 0.52878(18) -0.0200(3) 0.032(2) Uani 1 1 d . . .
H4A H 0.2728 0.5490 -0.0269 0.038 Uiso 1 1 calc R . .
C5 C 0.3702(6) 0.51990(17) 0.0179(3) 0.0270(19) Uani 1 1 d . . .
C6 C 0.4481(6) 0.53934(19) 0.0522(3) 0.032(2) Uani 1 1 d . . .
C7 C 0.4542(5) 0.56983(15) 0.0481(3) 0.0250(18) Uani 1 1 d . . .
H7A H 0.4052 0.5801 0.0202 0.030 Uiso 1 1 calc R . .
C8 C 0.5313(6) 0.58488(16) 0.0847(4) 0.0290(19) Uani 1 1 d . . .
C9 C 0.6040(6) 0.56944(18) 0.1246(3) 0.032(2) Uani 1 1 d . . .
H9A H 0.6565 0.5794 0.1510 0.038 Uiso 1 1 calc R . .
C10 C 0.5979(6) 0.53987(17) 0.1247(3) 0.0247(18) Uani 1 1 d . . .
C11 C 0.6718(7) 0.51958(19) 0.1622(4) 0.033(2) Uani 1 1 d . . .
C12 C 0.7565(6) 0.5277(2) 0.2014(3) 0.038(2) Uani 1 1 d . . .
H12A H 0.7729 0.5478 0.2077 0.045 Uiso 1 1 calc R . .
C13 C 0.8202(7) 0.5061(2) 0.2328(4) 0.045(2) Uani 1 1 d . . .
H13A H 0.8796 0.5114 0.2609 0.054 Uiso 1 1 calc R . .
C14 C 0.7946(7) 0.4778(2) 0.2219(4) 0.044(2) Uani 1 1 d . . .
H14A H 0.8377 0.4630 0.2423 0.053 Uiso 1 1 calc R . .
C15 C 0.7085(7) 0.4698(2) 0.1824(4) 0.041(2) Uani 1 1 d . . .
H15A H 0.6919 0.4497 0.1762 0.049 Uiso 1 1 calc R . .
C16 C 0.5299(6) 0.61798(17) 0.0841(3) 0.035(2) Uani 1 1 d . . .
C17 C 0.6113(6) 0.63405(17) 0.0705(3) 0.033(2) Uani 1 1 d . . .
C18 C 0.6082(6) 0.66460(17) 0.0719(3) 0.035(2) Uani 1 1 d . . .
C19 C 0.5261(6) 0.67908(16) 0.0873(4) 0.038(2) Uani 1 1 d . A .
C20 C 0.4445(6) 0.66319(17) 0.0996(4) 0.041(2) Uani 1 1 d . . .
C21 C 0.4452(6) 0.63237(18) 0.0971(3) 0.037(2) Uani 1 1 d . A .
C22 C 0.6950(6) 0.61880(17) 0.0500(4) 0.038(2) Uani 1 1 d . . .
C23 C 0.6867(7) 0.61685(19) -0.0083(4) 0.051(3) Uani 1 1 d . . .
H23A H 0.6266 0.6237 -0.0341 0.062 Uiso 1 1 calc R . .
C24 C 0.7660(11) 0.6050(2) -0.0281(6) 0.082(4) Uani 1 1 d . . .
H24A H 0.7598 0.6039 -0.0680 0.099 Uiso 1 1 calc R . .
C25 C 0.8508(11) 0.5949(2) 0.0060(7) 0.086(5) Uani 1 1 d . . .
H25A H 0.9035 0.5867 -0.0097 0.103 Uiso 1 1 calc R . .
C26 C 0.8634(7) 0.5963(2) 0.0651(6) 0.077(4) Uani 1 1 d . . .
H26A H 0.9235 0.5888 0.0900 0.092 Uiso 1 1 calc R . .
C27 C 0.7840(6) 0.60913(19) 0.0866(5) 0.055(3) Uani 1 1 d . . .
H27A H 0.7918 0.6112 0.1265 0.066 Uiso 1 1 calc R . .
C28 C 0.6919(6) 0.68189(18) 0.0531(4) 0.040(2) Uani 1 1 d . . .
C29 C 0.7905(6) 0.68202(19) 0.0852(4) 0.048(2) Uani 1 1 d . . .
H29A H 0.8078 0.6713 0.1198 0.058 Uiso 1 1 calc R . .
C30 C 0.8647(7) 0.6980(2) 0.0667(5) 0.058(3) Uani 1 1 d . . .
H30A H 0.9325 0.6989 0.0897 0.070 Uiso 1 1 calc R . .
C31 C 0.8420(7) 0.7125(2) 0.0165(5) 0.058(3) Uani 1 1 d . . .
H31A H 0.8942 0.7226 0.0034 0.069 Uiso 1 1 calc R . .
C32 C 0.7440(8) 0.71233(19) -0.0148(4) 0.057(3) Uani 1 1 d . . .
H32A H 0.7274 0.7233 -0.0491 0.068 Uiso 1 1 calc R . .
C33 C 0.6666(7) 0.69646(18) 0.0022(4) 0.046(2) Uani 1 1 d . . .
H33A H 0.5987 0.6958 -0.0208 0.055 Uiso 1 1 calc R . .
C34 C 0.5319(7) 0.71149(18) 0.0944(4) 0.042(2) Uani 1 1 d . . .
C35 C 0.6048(7) 0.7252(2) 0.1336(4) 0.052(3) Uani 1 1 d . A .
H35A H 0.6572 0.7139 0.1575 0.063 Uiso 1 1 calc R . .
C36 C 0.6050(8) 0.7543(2) 0.1397(5) 0.069(3) Uani 1 1 d . . .
H36A H 0.6576 0.7631 0.1680 0.082 Uiso 1 1 calc R A .
C37 C 0.5310(8) 0.7722(2) 0.1061(4) 0.056(3) Uani 1 1 d . A .
H37A H 0.5327 0.7928 0.1111 0.068 Uiso 1 1 calc R . .
C38 C 0.4562(7) 0.7593(2) 0.0658(4) 0.050(3) Uani 1 1 d . . .
H38A H 0.4043 0.7706 0.0418 0.060 Uiso 1 1 calc R A .
C39 C 0.4578(7) 0.7290(2) 0.0607(4) 0.048(3) Uani 1 1 d . A .
H39A H 0.4055 0.7199 0.0328 0.058 Uiso 1 1 calc R . .
C40 C 0.3587(7) 0.67814(18) 0.1189(4) 0.047(2) Uani 0.47(2) 1 d PD A 1
C41 C 0.3875(16) 0.6922(7) 0.1708(8) 0.062(3) Uani 0.47(2) 1 d PD A 1
H41A H 0.4567 0.6907 0.1917 0.074 Uiso 0.47(2) 1 calc PR A 1
C42 C 0.3158(18) 0.7091(5) 0.1942(8) 0.054(3) Uani 0.47(2) 1 d PD A 1
H42A H 0.3362 0.7190 0.2296 0.065 Uiso 0.47(2) 1 calc PR A 1
C43 C 0.2155(17) 0.7100(5) 0.1622(9) 0.047(2) Uani 0.47(2) 1 d PD A 1
H43A H 0.1673 0.7218 0.1754 0.057 Uiso 0.47(2) 1 calc PR A 1
C44 C 0.1815(16) 0.6945(7) 0.1116(11) 0.062(3) Uani 0.47(2) 1 d PD A 1
H44A H 0.1108 0.6939 0.0929 0.074 Uiso 0.47(2) 1 calc PR A 1
C45 C 0.2574(13) 0.6794(8) 0.0890(9) 0.054(3) Uani 0.47(2) 1 d PD A 1
H45A H 0.2378 0.6702 0.0530 0.065 Uiso 0.47(2) 1 calc PR A 1
C40' C 0.3587(7) 0.67814(18) 0.1189(4) 0.047(2) Uani 0.53(2) 1 d PD A 5
C41' C 0.3656(14) 0.6883(6) 0.1731(8) 0.062(3) Uani 0.53(2) 1 d PD A 5
H41B H 0.4294 0.6876 0.2002 0.074 Uiso 0.53(2) 1 calc PR A 5
C42' C 0.2766(17) 0.6998(5) 0.1887(8) 0.054(3) Uani 0.53(2) 1 d PD A 5
H42B H 0.2806 0.7073 0.2259 0.065 Uiso 0.53(2) 1 calc PR A 5
C43' C 0.1846(15) 0.6999(5) 0.1486(9) 0.047(2) Uani 0.53(2) 1 d PD A 5
H43B H 0.1236 0.7050 0.1603 0.057 Uiso 0.53(2) 1 calc PR A 5
C44' C 0.1772(14) 0.6930(6) 0.0917(9) 0.062(3) Uani 0.53(2) 1 d PD A 5
H44B H 0.1164 0.6965 0.0633 0.074 Uiso 0.53(2) 1 calc PR A 5
C45' C 0.2668(12) 0.6803(7) 0.0784(8) 0.054(3) Uani 0.53(2) 1 d PD A 5
H45B H 0.2634 0.6732 0.0411 0.065 Uiso 0.53(2) 1 calc PR A 5
C46 C 0.3599(6) 0.61482(17) 0.1122(4) 0.039(2) Uani 1 1 d . . .
C47 C 0.2694(7) 0.61025(19) 0.0717(4) 0.048(2) Uani 1 1 d . A .
H47A H 0.2605 0.6188 0.0351 0.058 Uiso 1 1 calc R . .
C48 C 0.1904(7) 0.5929(2) 0.0848(5) 0.059(3) Uani 1 1 d . . .
H48A H 0.1289 0.5892 0.0570 0.071 Uiso 1 1 calc R A .
C49 C 0.2045(8) 0.5813(2) 0.1389(5) 0.064(3) Uani 1 1 d . A .
H49A H 0.1512 0.5701 0.1488 0.077 Uiso 1 1 calc R . .
C50 C 0.2954(7) 0.58583(19) 0.1789(4) 0.054(3) Uani 1 1 d . . .
H50A H 0.3055 0.5775 0.2158 0.065 Uiso 1 1 calc R A .
C51 C 0.3718(6) 0.60276(18) 0.1640(4) 0.041(2) Uani 1 1 d . A .
H51A H 0.4343 0.6059 0.1913 0.049 Uiso 1 1 calc R . .
Pt2 Pt 0.5000 0.493093(9) 0.2500 0.02812(12) Uani 1 2 d S . .
Cl2 Cl 0.5000 0.54371(7) 0.2500 0.0484(9) Uani 1 2 d S . .
N4 N 0.3709(5) 0.48647(14) 0.1897(3) 0.0283(16) Uani 1 1 d . . .
N5 N 0.5000 0.45098(19) 0.2500 0.026(2) Uani 1 2 d S . .
C52 C 0.3071(7) 0.5068(2) 0.1587(4) 0.041(2) Uani 1 1 d . . .
H52A H 0.3228 0.5270 0.1654 0.049 Uiso 1 1 calc R . .
C53 C 0.2215(6) 0.4994(2) 0.1183(4) 0.040(2) Uani 1 1 d . . .
H53A H 0.1810 0.5140 0.0957 0.048 Uiso 1 1 calc R . .
C54 C 0.1951(7) 0.4703(2) 0.1108(4) 0.046(2) Uani 1 1 d . . .
H54A H 0.1338 0.4648 0.0843 0.055 Uiso 1 1 calc R . .
C55 C 0.2581(6) 0.4486(2) 0.1420(3) 0.040(2) Uani 1 1 d . . .
H55A H 0.2410 0.4285 0.1367 0.048 Uiso 1 1 calc R . .
C56 C 0.3465(6) 0.45742(19) 0.1810(3) 0.031(2) Uani 1 1 d . . .
C57 C 0.4224(6) 0.43608(18) 0.2159(3) 0.0319(19) Uani 1 1 d . . .
C58 C 0.4187(6) 0.40672(17) 0.2141(3) 0.034(2) Uani 1 1 d . . .
H58A H 0.3634 0.3969 0.1895 0.041 Uiso 1 1 calc R . .
C59 C 0.5000 0.3906(2) 0.2500 0.027(3) Uani 1 2 d S . .
C60 C 0.5000 0.3590(2) 0.2500 0.033(3) Uani 1 2 d S . .
C61 C 0.4488(5) 0.34345(17) 0.2863(3) 0.0310(19) Uani 1 1 d . . .
C62 C 0.4497(6) 0.31311(16) 0.2863(3) 0.0305(18) Uani 1 1 d . . .
C63 C 0.5000 0.2974(2) 0.2500 0.030(3) Uani 1 2 d S . .
C64 C 0.3955(6) 0.35917(17) 0.3262(4) 0.036(2) Uani 1 1 d . . .
C65 C 0.3054(7) 0.37456(17) 0.3059(4) 0.045(2) Uani 1 1 d . . .
H65A H 0.2805 0.3772 0.2661 0.054 Uiso 1 1 calc R . .
C66 C 0.2510(7) 0.38622(18) 0.3438(4) 0.047(2) Uani 1 1 d . . .
H66A H 0.1884 0.3964 0.3301 0.057 Uiso 1 1 calc R . .
C67 C 0.2896(7) 0.38270(19) 0.4016(4) 0.051(3) Uani 1 1 d . . .
H67A H 0.2535 0.3907 0.4277 0.061 Uiso 1 1 calc R . .
C68 C 0.3811(7) 0.36751(17) 0.4221(4) 0.046(2) Uani 1 1 d . . .
H68A H 0.4072 0.3651 0.4618 0.056 Uiso 1 1 calc R . .
C69 C 0.4326(7) 0.35613(17) 0.3841(4) 0.043(2) Uani 1 1 d . . .
H69A H 0.4952 0.3459 0.3980 0.051 Uiso 1 1 calc R . .
C70 C 0.4004(6) 0.29659(18) 0.3264(4) 0.040(2) Uani 1 1 d . . .
C71 C 0.2948(7) 0.29836(19) 0.3205(4) 0.050(2) Uani 1 1 d . . .
H71A H 0.2535 0.3089 0.2898 0.059 Uiso 1 1 calc R . .
C72 C 0.2501(8) 0.2844(2) 0.3602(5) 0.073(3) Uani 1 1 d . . .
H72A H 0.1778 0.2851 0.3562 0.088 Uiso 1 1 calc R . .
C73 C 0.3120(8) 0.2695(2) 0.4060(5) 0.064(3) Uani 1 1 d . . .
H73A H 0.2820 0.2611 0.4343 0.077 Uiso 1 1 calc R . .
C74 C 0.4153(8) 0.2670(2) 0.4101(4) 0.053(3) Uani 1 1 d . . .
H74A H 0.4568 0.2558 0.4398 0.063 Uiso 1 1 calc R . .
C75 C 0.4575(7) 0.28063(18) 0.3714(4) 0.043(2) Uani 1 1 d . . .
H75A H 0.5297 0.2792 0.3752 0.051 Uiso 1 1 calc R . .
C76 C 0.5000 0.2645(2) 0.2500 0.034(3) Uani 1 2 d S . .
C77 C 0.4116(7) 0.24955(19) 0.2244(4) 0.047(2) Uani 1 1 d . . .
H77A H 0.3510 0.2601 0.2075 0.056 Uiso 1 1 calc R . .
C78 C 0.4115(9) 0.2192(2) 0.2236(5) 0.069(3) Uani 1 1 d . . .
H78A H 0.3515 0.2089 0.2051 0.083 Uiso 1 1 calc R . .
C79 C 0.5000 0.2039(4) 0.2500 0.090(7) Uani 1 2 d S . .
H79A H 0.5000 0.1832 0.2500 0.108 Uiso 1 2 calc SR . .
Cl3 Cl 1.0671(3) 0.42834(10) 0.4421(2) 0.0570(16) Uani 0.521(5) 1 d P B 1
Cl4 Cl 1.0000 0.56807(12) 0.2500 0.047(2) Uani 0.527(6) 2 d SP C 1
Cl3' Cl 1.0153(3) 0.52970(10) 0.35586(19) 0.0436(14) Uani 0.479(5) 1 d P B 5
Cl4' Cl 1.0000 0.41905(12) 0.2500 0.0342(18) Uani 0.473(6) 2 d SP C 5

loop_
_atom_site_aniso_label
_atom_site_aniso_U_11
_atom_site_aniso_U_22
_atom_site_aniso_U_33
_atom_site_aniso_U_23
_atom_site_aniso_U_13
_atom_site_aniso_U_12
Pt1 0.02388(17) 0.03366(18) 0.0390(2) 0.00300(16) 0.01554(14) 0.00366(16)
Cl1 0.0378(12) 0.0319(11) 0.0558(14) 0.0032(11) 0.0216(11) 0.0052(10)
N1 0.028(4) 0.035(5) 0.040(4) -0.008(3) 0.009(3) -0.010(3)
N2 0.012(3) 0.054(4) 0.025(3) -0.001(3) 0.006(3) -0.003(3)
N3 0.033(4) 0.049(5) 0.027(4) 0.000(3) 0.018(3) 0.002(4)
C1 0.018(4) 0.030(5) 0.056(6) 0.002(4) 0.013(4) 0.003(4)
C2 0.024(5) 0.040(6) 0.046(6) -0.006(4) 0.009(4) -0.011(4)
C3 0.022(4) 0.048(6) 0.048(6) -0.002(5) 0.013(4) -0.001(4)
C4 0.026(5) 0.030(5) 0.043(6) -0.008(4) 0.015(4) -0.003(4)
C5 0.018(4) 0.022(5) 0.045(5) -0.005(4) 0.016(4) -0.001(4)
C6 0.014(4) 0.049(6) 0.034(5) -0.013(4) 0.010(4) -0.003(4)
C7 0.012(4) 0.021(4) 0.045(5) 0.007(4) 0.013(4) 0.008(3)
C8 0.019(4) 0.026(5) 0.048(5) -0.011(4) 0.020(4) 0.000(3)
C9 0.020(4) 0.050(6) 0.030(5) -0.002(4) 0.016(4) 0.001(4)
C10 0.024(4) 0.033(5) 0.021(4) 0.005(4) 0.013(4) 0.005(4)
C11 0.030(5) 0.040(6) 0.039(5) -0.002(4) 0.026(4) -0.001(4)
C12 0.022(5) 0.063(6) 0.030(5) 0.006(5) 0.008(4) 0.000(5)
C13 0.033(5) 0.066(7) 0.040(5) 0.002(5) 0.016(4) -0.002(5)
C14 0.032(5) 0.070(7) 0.033(5) 0.016(5) 0.012(4) 0.015(5)
C15 0.031(5) 0.055(6) 0.040(6) -0.001(5) 0.016(5) 0.002(5)
C16 0.023(5) 0.041(5) 0.043(5) -0.004(4) 0.012(4) 0.006(4)
C17 0.014(4) 0.039(5) 0.050(5) -0.002(4) 0.016(4) 0.001(4)
C18 0.024(4) 0.037(5) 0.046(5) 0.001(4) 0.012(4) 0.008(4)
C19 0.031(5) 0.030(5) 0.059(6) -0.006(4) 0.020(4) -0.002(4)
C20 0.031(5) 0.034(5) 0.064(6) 0.008(4) 0.026(5) 0.007(4)
C21 0.018(4) 0.050(6) 0.044(5) 0.002(4) 0.008(4) -0.001(4)
C22 0.014(4) 0.031(5) 0.071(7) -0.002(4) 0.013(4) 0.002(4)
C23 0.049(6) 0.050(6) 0.064(7) -0.014(5) 0.031(5) -0.010(5)
C24 0.098(10) 0.041(7) 0.131(12) -0.019(7) 0.074(10) 0.001(7)
C25 0.095(11) 0.041(7) 0.152(14) -0.016(8) 0.092(11) -0.005(7)
C26 0.026(5) 0.052(7) 0.160(13) 0.026(7) 0.035(7) 0.009(5)
C27 0.027(5) 0.051(6) 0.093(8) 0.001(5) 0.026(5) -0.002(5)
C28 0.033(5) 0.040(5) 0.054(6) -0.008(4) 0.025(5) -0.001(4)
C29 0.029(5) 0.059(6) 0.060(6) 0.000(5) 0.019(5) -0.011(5)
C30 0.039(6) 0.065(7) 0.076(8) -0.016(6) 0.023(6) -0.015(5)
C31 0.036(6) 0.057(7) 0.092(9) -0.007(6) 0.038(6) -0.018(5)
C32 0.075(8) 0.041(6) 0.064(7) -0.004(5) 0.036(6) -0.002(5)
C33 0.042(6) 0.045(6) 0.056(6) -0.007(5) 0.023(5) -0.009(4)
C34 0.034(5) 0.038(5) 0.064(6) -0.007(5) 0.031(5) 0.003(4)
C35 0.043(6) 0.044(6) 0.069(7) -0.021(5) 0.012(5) 0.004(5)
C36 0.044(7) 0.071(8) 0.089(9) -0.014(7) 0.010(6) 0.006(6)
C37 0.055(7) 0.035(6) 0.089(9) -0.021(5) 0.037(7) -0.010(5)
C38 0.044(6) 0.043(6) 0.078(7) 0.011(5) 0.044(6) 0.010(5)
C39 0.038(6) 0.060(7) 0.059(6) -0.006(5) 0.036(5) -0.007(5)
C40 0.040(5) 0.039(5) 0.074(6) 0.006(4) 0.034(5) 0.003(4)
C41 0.067(6) 0.082(6) 0.054(6) 0.021(6) 0.050(6) 0.022(5)
C42 0.045(6) 0.062(6) 0.071(6) 0.013(6) 0.045(6) 0.000(5)
C43 0.040(5) 0.039(5) 0.074(6) 0.006(4) 0.034(5) 0.003(4)
C44 0.067(6) 0.082(6) 0.054(6) 0.021(6) 0.050(6) 0.022(5)
C45 0.045(6) 0.062(6) 0.071(6) 0.013(6) 0.045(6) 0.000(5)
C40' 0.040(5) 0.039(5) 0.074(6) 0.006(4) 0.034(5) 0.003(4)
C41' 0.067(6) 0.082(6) 0.054(6) 0.021(6) 0.050(6) 0.022(5)
C42' 0.045(6) 0.062(6) 0.071(6) 0.013(6) 0.045(6) 0.000(5)
C43' 0.040(5) 0.039(5) 0.074(6) 0.006(4) 0.034(5) 0.003(4)
C44' 0.067(6) 0.082(6) 0.054(6) 0.021(6) 0.050(6) 0.022(5)
C45' 0.045(6) 0.062(6) 0.071(6) 0.013(6) 0.045(6) 0.000(5)
C46 0.027(5) 0.039(5) 0.058(6) 0.000(4) 0.023(5) 0.003(4)
C47 0.038(6) 0.048(6) 0.064(7) -0.003(5) 0.025(5) 0.004(5)
C48 0.035(6) 0.056(7) 0.089(9) -0.008(6) 0.020(6) 0.006(5)
C49 0.050(7) 0.048(6) 0.114(10) 0.001(6) 0.057(7) 0.004(5)
C50 0.042(6) 0.053(6) 0.076(7) 0.016(5) 0.032(6) 0.006(5)
C51 0.026(5) 0.053(6) 0.050(6) 0.010(5) 0.018(4) 0.009(4)
Pt2 0.0207(2) 0.0327(3) 0.0334(3) 0.000 0.0113(2) 0.000
Cl2 0.0404(19) 0.055(2) 0.051(2) 0.000 0.0132(16) 0.000
N4 0.024(4) 0.034(4) 0.028(4) -0.005(3) 0.010(3) 0.003(3)
N5 0.015(5) 0.034(6) 0.033(5) 0.000 0.014(4) 0.000
C52 0.030(5) 0.049(6) 0.050(6) 0.005(5) 0.023(5) 0.020(5)
C53 0.027(5) 0.053(6) 0.042(5) -0.001(5) 0.010(4) 0.011(5)
C54 0.032(5) 0.067(7) 0.036(5) -0.008(5) 0.005(4) 0.016(5)
C55 0.024(5) 0.055(6) 0.040(5) -0.010(5) 0.006(4) -0.002(4)
C56 0.022(4) 0.042(5) 0.030(5) -0.001(4) 0.009(4) 0.010(4)
C57 0.029(5) 0.034(5) 0.037(5) -0.008(4) 0.015(4) -0.009(4)
C58 0.025(5) 0.035(5) 0.046(5) -0.001(4) 0.017(4) -0.001(4)
C59 0.017(6) 0.042(7) 0.022(6) 0.000 0.003(5) 0.000
C60 0.020(6) 0.033(7) 0.046(8) 0.000 0.007(5) 0.000
C61 0.015(4) 0.041(5) 0.036(5) -0.006(4) 0.004(3) -0.005(4)
C62 0.025(4) 0.033(5) 0.034(5) -0.001(4) 0.009(4) -0.003(4)
C63 0.020(6) 0.037(7) 0.033(7) 0.000 0.004(5) 0.000
C64 0.033(5) 0.044(5) 0.037(5) -0.004(4) 0.021(4) -0.006(4)
C65 0.038(5) 0.038(5) 0.063(6) -0.009(5) 0.023(5) -0.006(4)
C66 0.028(5) 0.047(6) 0.071(7) -0.002(5) 0.020(5) -0.002(4)
C67 0.046(6) 0.051(6) 0.063(7) -0.007(5) 0.025(5) -0.004(5)
C68 0.053(6) 0.038(5) 0.054(6) 0.001(4) 0.026(5) -0.014(5)
C69 0.035(5) 0.038(5) 0.065(7) -0.005(5) 0.030(5) -0.007(4)
C70 0.032(5) 0.046(5) 0.046(6) -0.010(4) 0.019(4) -0.008(4)
C71 0.046(6) 0.048(6) 0.061(6) 0.006(5) 0.025(5) -0.006(5)
C72 0.054(7) 0.071(8) 0.108(10) 0.012(7) 0.048(7) 0.000(6)
C73 0.066(8) 0.062(7) 0.074(8) 0.025(6) 0.035(6) -0.007(6)
C74 0.049(6) 0.059(6) 0.054(6) 0.007(5) 0.022(5) -0.003(5)
C75 0.045(6) 0.042(5) 0.043(6) 0.002(4) 0.015(5) 0.000(4)
C76 0.047(8) 0.026(7) 0.035(7) 0.000 0.021(6) 0.000
C77 0.048(6) 0.043(6) 0.055(6) -0.005(5) 0.020(5) -0.012(5)
C78 0.090(10) 0.048(7) 0.086(9) -0.018(6) 0.053(8) -0.028(6)
C79 0.18(2) 0.043(10) 0.080(13) 0.000 0.084(15) 0.000
Cl3 0.043(3) 0.056(3) 0.078(4) 0.002(2) 0.026(3) -0.007(2)
Cl4 0.073(5) 0.030(3) 0.039(4) 0.000 0.018(3) 0.000
Cl3' 0.024(2) 0.066(3) 0.041(3) -0.005(2) 0.0078(19) 0.001(2)
Cl4' 0.032(4) 0.037(4) 0.030(3) 0.000 -0.001(3) 0.000

loop_
_atom_type_symbol
_atom_type_description
_atom_type_scat_dispersion_real
_atom_type_scat_dispersion_imag
_atom_type_scat_source
C C 0.0033 0.0016 'International Tables Vol C Tables 4.2.6.8 and 6.1.1.4'
H H 0.0000 0.0000 'International Tables Vol C Tables 4.2.6.8 and 6.1.1.4'
N N 0.0061 0.0033 'International Tables Vol C Tables 4.2.6.8 and 6.1.1.4'
Cl Cl 0.1484 0.1585 'International Tables Vol C Tables 4.2.6.8 and 6.1.1.4'
Pt Pt -1.7033 8.3905 'International Tables Vol C Tables 4.2.6.8 and 6.1.1.4'

loop_
_geom_angle_atom_site_label_1
_geom_angle_atom_site_label_2
_geom_angle_atom_site_label_3
_geom_angle
_geom_angle_site_symmetry_1
_geom_angle_site_symmetry_3
_geom_angle_publ_flag
N2 Pt1 N3 79.6(3) . . ?
N2 Pt1 N1 82.3(3) . . ?
N3 Pt1 N1 161.9(3) . . ?
N2 Pt1 Cl1 179.0(2) . . ?
N3 Pt1 Cl1 99.5(2) . . ?
N1 Pt1 Cl1 98.6(2) . . ?
C1 N1 C5 120.2(8) . . ?
C1 N1 Pt1 126.5(6) . . ?
C5 N1 Pt1 113.3(5) . . ?
C10 N2 C6 121.3(7) . . ?
C10 N2 Pt1 122.5(6) . . ?
C6 N2 Pt1 116.1(6) . . ?
C15 N3 C11 118.9(8) . . ?
C15 N3 Pt1 127.4(6) . . ?
C11 N3 Pt1 113.7(6) . . ?
N1 C1 C2 121.5(8) . . ?
N1 C1 H1A 119.3 . . ?
C2 C1 H1A 119.3 . . ?
C3 C2 C1 119.3(8) . . ?
C3 C2 H2A 120.3 . . ?
C1 C2 H2A 120.3 . . ?
C2 C3 C4 118.4(9) . . ?
C2 C3 H3A 120.8 . . ?
C4 C3 H3A 120.8 . . ?
C5 C4 C3 119.3(8) . . ?
C5 C4 H4A 120.3 . . ?
C3 C4 H4A 120.3 . . ?
C4 C5 N1 121.2(8) . . ?
C4 C5 C6 125.3(8) . . ?
N1 C5 C6 113.5(7) . . ?
N2 C6 C7 117.9(7) . . ?
N2 C6 C5 114.8(7) . . ?
C7 C6 C5 127.3(8) . . ?
C8 C7 C6 119.9(7) . . ?
C8 C7 H7A 120.1 . . ?
C6 C7 H7A 120.1 . . ?
C7 C8 C9 119.4(7) . . ?
C7 C8 C16 119.1(7) . . ?
C9 C8 C16 121.3(8) . . ?
C10 C9 C8 118.3(8) . . ?
C10 C9 H9A 120.8 . . ?
C8 C9 H9A 120.8 . . ?
N2 C10 C9 123.0(8) . . ?
N2 C10 C11 111.1(7) . . ?
C9 C10 C11 126.0(8) . . ?
C12 C11 N3 121.1(9) . . ?
C12 C11 C10 125.8(8) . . ?
N3 C11 C10 113.1(8) . . ?
C11 C12 C13 119.6(9) . . ?
C11 C12 H12A 120.2 . . ?
C13 C12 H12A 120.2 . . ?
C14 C13 C12 118.2(9) . . ?
C14 C13 H13A 120.9 . . ?
C12 C13 H13A 120.9 . . ?
C13 C14 C15 121.8(9) . . ?
C13 C14 H14A 119.1 . . ?
C15 C14 H14A 119.1 . . ?
N3 C15 C14 120.4(9) . . ?
N3 C15 H15A 119.8 . . ?
C14 C15 H15A 119.8 . . ?
C21 C16 C17 120.7(7) . . ?
C21 C16 C8 118.4(7) . . ?
C17 C16 C8 120.9(6) . . ?
C18 C17 C16 119.0(7) . . ?
C18 C17 C22 120.2(7) . . ?
C16 C17 C22 120.6(7) . . ?
C17 C18 C19 120.6(7) . . ?
C17 C18 C28 118.9(6) . . ?
C19 C18 C28 120.4(7) . . ?
C20 C19 C18 120.4(7) . . ?
C20 C19 C34 121.0(7) . . ?
C18 C19 C34 118.5(7) . . ?
C19 C20 C21 119.9(7) . . ?
C19 C20 C40 121.2(7) . . ?
C21 C20 C40 118.8(7) . . ?
C16 C21 C20 119.4(7) . . ?
C16 C21 C46 119.8(7) . . ?
C20 C21 C46 120.7(7) . . ?
C27 C22 C23 119.0(8) . . ?
C27 C22 C17 122.5(8) . . ?
C23 C22 C17 118.2(8) . . ?
C24 C23 C22 119.3(11) . . ?
C24 C23 H23A 120.4 . . ?
C22 C23 H23A 120.4 . . ?
C25 C24 C23 122.8(13) . . ?
C25 C24 H24A 118.6 . . ?
C23 C24 H24A 118.6 . . ?
C24 C25 C26 120.5(11) . . ?
C24 C25 H25A 119.8 . . ?
C26 C25 H25A 119.8 . . ?
C25 C26 C27 117.8(11) . . ?
C25 C26 H26A 121.1 . . ?
C27 C26 H26A 121.1 . . ?
C22 C27 C26 120.5(10) . . ?
C22 C27 H27A 119.7 . . ?
C26 C27 H27A 119.7 . . ?
C29 C28 C33 121.1(8) . . ?
C29 C28 C18 120.7(8) . . ?
C33 C28 C18 118.2(8) . . ?
C28 C29 C30 119.1(9) . . ?
C28 C29 H29A 120.4 . . ?
C30 C29 H29A 120.4 . . ?
C31 C30 C29 121.1(10) . . ?
C31 C30 H30A 119.4 . . ?
C29 C30 H30A 119.4 . . ?
C30 C31 C32 119.1(9) . . ?
C30 C31 H31A 120.4 . . ?
C32 C31 H31A 120.4 . . ?
C31 C32 C33 121.7(10) . . ?
C31 C32 H32A 119.2 . . ?
C33 C32 H32A 119.2 . . ?
C28 C33 C32 117.8(9) . . ?
C28 C33 H33A 121.1 . . ?
C32 C33 H33A 121.1 . . ?
C35 C34 C39 116.8(9) . . ?
C35 C34 C19 123.4(9) . . ?
C39 C34 C19 119.8(9) . . ?
C36 C35 C34 121.4(10) . . ?
C36 C35 H35A 119.3 . . ?
C34 C35 H35A 119.3 . . ?
C35 C36 C37 122.4(11) . . ?
C35 C36 H36A 118.8 . . ?
C37 C36 H36A 118.8 . . ?
C38 C37 C36 118.1(9) . . ?
C38 C37 H37A 120.9 . . ?
C36 C37 H37A 120.9 . . ?
C37 C38 C39 118.1(10) . . ?
C37 C38 H38A 120.9 . . ?
C39 C38 H38A 120.9 . . ?
C34 C39 C38 123.2(10) . . ?
C34 C39 H39A 118.4 . . ?
C38 C39 H39A 118.4 . . ?
C41 C40 C45 119.4(12) . . ?
C41 C40 C20 114.8(11) . . ?
C45 C40 C20 125.8(12) . . ?
C40 C41 C42 122.2(16) . . ?
C40 C41 H41A 118.9 . . ?
C42 C41 H41A 118.9 . . ?
C43 C42 C41 116.2(16) . . ?
C43 C42 H42A 121.9 . . ?
C41 C42 H42A 121.9 . . ?
C42 C43 C44 123.5(15) . . ?
C42 C43 H43A 118.2 . . ?
C44 C43 H43A 118.2 . . ?
C43 C44 C45 117.4(17) . . ?
C43 C44 H44A 121.3 . . ?
C45 C44 H44A 121.3 . . ?
C40 C45 C44 121.0(16) . . ?
C40 C45 H45A 119.5 . . ?
C44 C45 H45A 119.5 . . ?
C42' C41' H41B 120.1 . . ?
C43' C42' C41' 118.6(15) . . ?
C43' C42' H42B 120.7 . . ?
C41' C42' H42B 120.7 . . ?
C42' C43' C44' 122.9(14) . . ?
C42' C43' H43B 118.5 . . ?
C44' C43' H43B 118.5 . . ?
C43' C44' C45' 116.0(15) . . ?
C43' C44' H44B 122.0 . . ?
C45' C44' H44B 122.0 . . ?
C44' C45' H45B 119.2 . . ?
C51 C46 C47 119.7(8) . . ?
C51 C46 C21 120.6(8) . . ?
C47 C46 C21 119.7(8) . . ?
C46 C47 C48 120.1(9) . . ?
C46 C47 H47A 119.9 . . ?
C48 C47 H47A 119.9 . . ?
C49 C48 C47 118.6(10) . . ?
C49 C48 H48A 120.7 . . ?
C47 C48 H48A 120.7 . . ?
C48 C49 C50 120.7(9) . . ?
C48 C49 H49A 119.7 . . ?
C50 C49 H49A 119.7 . . ?
C49 C50 C51 118.8(9) . . ?
C49 C50 H50A 120.6 . . ?
C51 C50 H50A 120.6 . . ?
C46 C51 C50 122.1(9) . . ?
C46 C51 H51A 119.0 . . ?
C50 C51 H51A 119.0 . . ?
N5 Pt2 N4 81.34(19) . 2_655 ?
N5 Pt2 N4 81.34(19) . . ?
N4 Pt2 N4 162.7(4) 2_655 . ?
N5 Pt2 Cl2 180.000(1) . . ?
N4 Pt2 Cl2 98.66(19) 2_655 . ?
N4 Pt2 Cl2 98.66(19) . . ?
C52 N4 C56 118.6(7) . . ?
C52 N4 Pt2 128.3(6) . . ?
C56 N4 Pt2 113.0(5) . . ?
C57 N5 C57 119.5(10) 2_655 . ?
C57 N5 Pt2 120.3(5) 2_655 . ?
C57 N5 Pt2 120.3(5) . . ?
N4 C52 C53 122.6(9) . . ?
N4 C52 H52A 118.7 . . ?
C53 C52 H52A 118.7 . . ?
C52 C53 C54 118.8(9) . . ?
C52 C53 H53A 120.6 . . ?
C54 C53 H53A 120.6 . . ?
C53 C54 C55 120.4(9) . . ?
C53 C54 H54A 119.8 . . ?
C55 C54 H54A 119.8 . . ?
C56 C55 C54 118.2(8) . . ?
C56 C55 H55A 120.9 . . ?
C54 C55 H55A 120.9 . . ?
N4 C56 C55 121.2(8) . . ?
N4 C56 C57 115.6(7) . . ?
C55 C56 C57 123.2(8) . . ?
C58 C57 N5 122.7(9) . . ?
C58 C57 C56 127.5(8) . . ?
N5 C57 C56 109.7(7) . . ?
C57 C58 C59 118.5(8) . . ?
C57 C58 H58A 120.7 . . ?
C59 C58 H58A 120.7 . . ?
C58 C59 C58 118.0(10) 2_655 . ?
C58 C59 C60 121.0(5) 2_655 . ?
C58 C59 C60 121.0(5) . . ?
C61 C60 C61 119.9(10) 2_655 . ?
C61 C60 C59 120.1(5) 2_655 . ?
C61 C60 C59 120.1(5) . . ?
C62 C61 C60 119.6(7) . . ?
C62 C61 C64 119.0(7) . . ?
C60 C61 C64 121.4(7) . . ?
C61 C62 C63 120.8(7) . . ?
C61 C62 C70 120.0(7) . . ?
C63 C62 C70 119.2(7) . . ?
C62 C63 C62 119.2(10) 2_655 . ?
C62 C63 C76 120.4(5) 2_655 . ?
C62 C63 C76 120.4(5) . . ?
C69 C64 C65 119.5(8) . . ?
C69 C64 C61 119.2(8) . . ?
C65 C64 C61 121.1(8) . . ?
C64 C65 C66 120.1(9) . . ?
C64 C65 H65A 119.9 . . ?
C66 C65 H65A 119.9 . . ?
C67 C66 C65 119.1(9) . . ?
C67 C66 H66A 120.4 . . ?
C65 C66 H66A 120.4 . . ?
C66 C67 C68 120.8(9) . . ?
C66 C67 H67A 119.6 . . ?
C68 C67 H67A 119.6 . . ?
C69 C68 C67 119.1(9) . . ?
C69 C68 H68A 120.5 . . ?
C67 C68 H68A 120.5 . . ?
C68 C69 C64 121.4(9) . . ?
C68 C69 H69A 119.3 . . ?
C64 C69 H69A 119.3 . . ?
C75 C70 C71 118.4(8) . . ?
C75 C70 C62 122.0(7) . . ?
C71 C70 C62 119.5(8) . . ?
C70 C71 C72 119.2(9) . . ?
C70 C71 H71A 120.4 . . ?
C72 C71 H71A 120.4 . . ?
C71 C72 C73 119.9(9) . . ?
C71 C72 H72A 120.1 . . ?
C73 C72 H72A 120.1 . . ?
C74 C73 C72 120.3(9) . . ?
C74 C73 H73A 119.8 . . ?
C72 C73 H73A 119.8 . . ?
C75 C74 C73 119.0(10) . . ?
C75 C74 H74A 120.5 . . ?
C73 C74 H74A 120.5 . . ?
C74 C75 C70 123.0(9) . . ?
C74 C75 H75A 118.5 . . ?
C70 C75 H75A 118.5 . . ?
C77 C76 C77 120.9(12) 2_655 . ?
C77 C76 C63 119.6(6) 2_655 . ?
C77 C76 C63 119.6(6) . . ?
C76 C77 C78 119.8(10) . . ?
C76 C77 H77A 120.1 . . ?
C78 C77 H77A 120.1 . . ?
C77 C78 C79 119.7(12) . . ?
C77 C78 H78A 120.1 . . ?
C79 C78 H78A 120.1 . . ?
C78 C79 C78 119.9(15) 2_655 . ?
C78 C79 H79A 120.0 2_655 . ?
C78 C79 H79A 120.0 . . ?

loop_
_geom_bond_atom_site_label_1
_geom_bond_atom_site_label_2
_geom_bond_distance
_geom_bond_site_symmetry_2
_geom_bond_publ_flag
Pt1 N2 1.900(7) . ?
Pt1 N3 2.024(7) . ?
Pt1 N1 2.031(7) . ?
Pt1 Cl1 2.280(2) . ?
N1 C1 1.299(9) . ?
N1 C5 1.355(9) . ?
N2 C10 1.310(9) . ?
N2 C6 1.374(10) . ?
N3 C15 1.350(10) . ?
N3 C11 1.387(10) . ?
C1 C2 1.390(11) . ?
C1 H1A 0.9500 . ?
C2 C3 1.357(11) . ?
C2 H2A 0.9500 . ?
C3 C4 1.403(11) . ?
C3 H3A 0.9500 . ?
C4 C5 1.344(10) . ?
C4 H4A 0.9500 . ?
C5 C6 1.473(10) . ?
C6 C7 1.401(10) . ?
C7 C8 1.380(10) . ?
C7 H7A 0.9500 . ?
C8 C9 1.393(10) . ?
C8 C16 1.514(10) . ?
C9 C10 1.355(10) . ?
C9 H9A 0.9500 . ?
C10 C11 1.500(11) . ?
C11 C12 1.352(11) . ?
C12 C13 1.406(11) . ?
C12 H12A 0.9500 . ?
C13 C14 1.352(12) . ?
C13 H13A 0.9500 . ?
C14 C15 1.367(12) . ?
C14 H14A 0.9500 . ?
C15 H15A 0.9500 . ?
C16 C21 1.405(10) . ?
C16 C17 1.413(10) . ?
C17 C18 1.398(10) . ?
C17 C22 1.495(10) . ?
C18 C19 1.402(10) . ?
C18 C28 1.522(11) . ?
C19 C20 1.397(10) . ?
C19 C34 1.492(11) . ?
C20 C21 1.411(11) . ?
C20 C40 1.499(11) . ?
C21 C46 1.506(10) . ?
C22 C27 1.384(12) . ?
C22 C23 1.389(12) . ?
C23 C24 1.370(13) . ?
C23 H23A 0.9500 . ?
C24 C25 1.322(16) . ?
C24 H24A 0.9500 . ?
C25 C26 1.401(16) . ?
C25 H25A 0.9500 . ?
C26 C27 1.411(12) . ?
C26 H26A 0.9500 . ?
C27 H27A 0.9500 . ?
C28 C29 1.369(11) . ?
C28 C33 1.371(11) . ?
C29 C30 1.386(11) . ?
C29 H29A 0.9500 . ?
C30 C31 1.355(13) . ?
C30 H30A 0.9500 . ?
C31 C32 1.356(13) . ?
C31 H31A 0.9500 . ?
C32 C33 1.399(11) . ?
C32 H32A 0.9500 . ?
C33 H33A 0.9500 . ?
C34 C35 1.350(12) . ?
C34 C39 1.383(12) . ?
C35 C36 1.340(12) . ?
C35 H35A 0.9500 . ?
C36 C37 1.393(13) . ?
C36 H36A 0.9500 . ?
C37 C38 1.361(13) . ?
C37 H37A 0.9500 . ?
C38 C39 1.391(11) . ?
C38 H38A 0.9500 . ?
C39 H39A 0.9500 . ?
C40 C41 1.382(16) . ?
C40 C45 1.383(16) . ?
C41 C42 1.442(17) . ?
C41 H41A 0.9500 . ?
C42 C43 1.39(2) . ?
C42 H42A 0.9500 . ?
C43 C44 1.40(2) . ?
C43 H43A 0.9500 . ?
C44 C45 1.433(16) . ?
C44 H44A 0.9500 . ?
C45 H45A 0.9500 . ?
C41' C42' 1.428(16) . ?
C41' H41B 0.9500 . ?
C42' C43' 1.382(19) . ?
C42' H42B 0.9500 . ?
C43' C44' 1.392(18) . ?
C43' H43B 0.9500 . ?
C44' C45' 1.431(16) . ?
C44' H44B 0.9500 . ?
C45' H45B 0.9500 . ?
C46 C51 1.343(11) . ?
C46 C47 1.387(12) . ?
C47 C48 1.414(12) . ?
C47 H47A 0.9500 . ?
C48 C49 1.383(13) . ?
C48 H48A 0.9500 . ?
C49 C50 1.385(14) . ?
C49 H49A 0.9500 . ?
C50 C51 1.392(11) . ?
C50 H50A 0.9500 . ?
C51 H51A 0.9500 . ?
Pt2 N5 1.926(9) . ?
Pt2 N4 2.011(7) 2_655 ?
Pt2 N4 2.011(6) . ?
Pt2 Cl2 2.315(3) . ?
N4 C52 1.366(10) . ?
N4 C56 1.373(9) . ?
N5 C57 1.352(8) 2_655 ?
N5 C57 1.352(8) . ?
C52 C53 1.367(11) . ?
C52 H52A 0.9500 . ?
C53 C54 1.379(12) . ?
C53 H53A 0.9500 . ?
C54 C55 1.404(11) . ?
C54 H54A 0.9500 . ?
C55 C56 1.392(11) . ?
C55 H55A 0.9500 . ?
C56 C57 1.517(11) . ?
C57 C58 1.344(10) . ?
C58 C59 1.431(9) . ?
C58 H58A 0.9500 . ?
C59 C58 1.431(9) 2_655 ?
C59 C60 1.444(15) . ?
C60 C61 1.421(9) 2_655 ?
C60 C61 1.421(9) . ?
C61 C62 1.387(10) . ?
C61 C64 1.504(10) . ?
C62 C63 1.415(9) . ?
C62 C70 1.495(10) . ?
C63 C62 1.415(9) 2_655 ?
C63 C76 1.509(15) . ?
C64 C69 1.382(11) . ?
C64 C65 1.384(11) . ?
C65 C66 1.399(11) . ?
C65 H65A 0.9500 . ?
C66 C67 1.382(12) . ?
C66 H66A 0.9500 . ?
C67 C68 1.395(12) . ?
C67 H67A 0.9500 . ?
C68 C69 1.367(11) . ?
C68 H68A 0.9500 . ?
C69 H69A 0.9500 . ?
C70 C75 1.386(11) . ?
C70 C71 1.389(11) . ?
C71 C72 1.394(12) . ?
C71 H71A 0.9500 . ?
C72 C73 1.398(13) . ?
C72 H72A 0.9500 . ?
C73 C74 1.367(13) . ?
C73 H73A 0.9500 . ?
C74 C75 1.349(11) . ?
C74 H74A 0.9500 . ?
C75 H75A 0.9500 . ?
C76 C77 1.382(10) 2_655 ?
C76 C77 1.382(9) . ?
C77 C78 1.387(12) . ?
C77 H77A 0.9500 . ?
C78 C79 1.397(12) . ?
C78 H78A 0.9500 . ?
C79 C78 1.397(12) 2_655 ?
C79 H79A 0.9500 . ?

loop_
_geom_torsion_atom_site_label_1
_geom_torsion_atom_site_label_2
_geom_torsion_atom_site_label_3
_geom_torsion_atom_site_label_4
_geom_torsion
_geom_torsion_site_symmetry_1
_geom_torsion_site_symmetry_2
_geom_torsion_site_symmetry_3
_geom_torsion_site_symmetry_4
_geom_torsion_publ_flag
N2 Pt1 N1 C1 -179.3(7) . . . . ?
N3 Pt1 N1 C1 179.6(7) . . . . ?
Cl1 Pt1 N1 C1 1.1(7) . . . . ?
N2 Pt1 N1 C5 -0.3(5) . . . . ?
N3 Pt1 N1 C5 -1.5(11) . . . . ?
Cl1 Pt1 N1 C5 180.0(4) . . . . ?
N3 Pt1 N2 C10 -1.2(5) . . . . ?
N1 Pt1 N2 C10 179.1(6) . . . . ?
Cl1 Pt1 N2 C10 -21(12) . . . . ?
N3 Pt1 N2 C6 179.4(5) . . . . ?
N1 Pt1 N2 C6 -0.2(5) . . . . ?
Cl1 Pt1 N2 C6 160(11) . . . . ?
N2 Pt1 N3 C15 -178.8(6) . . . . ?
N1 Pt1 N3 C15 -177.6(7) . . . . ?
Cl1 Pt1 N3 C15 0.9(6) . . . . ?
N2 Pt1 N3 C11 1.5(4) . . . . ?
N1 Pt1 N3 C11 2.6(10) . . . . ?
Cl1 Pt1 N3 C11 -178.9(4) . . . . ?
C5 N1 C1 C2 -0.9(11) . . . . ?
Pt1 N1 C1 C2 177.9(5) . . . . ?
N1 C1 C2 C3 -0.9(12) . . . . ?
C1 C2 C3 C4 1.3(11) . . . . ?
C2 C3 C4 C5 0.1(11) . . . . ?
C3 C4 C5 N1 -1.9(11) . . . . ?
C3 C4 C5 C6 -179.0(7) . . . . ?
C1 N1 C5 C4 2.3(11) . . . . ?
Pt1 N1 C5 C4 -176.6(6) . . . . ?
C1 N1 C5 C6 179.8(7) . . . . ?
Pt1 N1 C5 C6 0.8(7) . . . . ?
C10 N2 C6 C7 4.0(10) . . . . ?
Pt1 N2 C6 C7 -176.7(5) . . . . ?
C10 N2 C6 C5 -178.6(6) . . . . ?
Pt1 N2 C6 C5 0.7(8) . . . . ?
C4 C5 C6 N2 176.3(7) . . . . ?
N1 C5 C6 N2 -1.0(9) . . . . ?
C4 C5 C6 C7 -6.6(12) . . . . ?
N1 C5 C6 C7 176.1(7) . . . . ?
N2 C6 C7 C8 -4.5(10) . . . . ?
C5 C6 C7 C8 178.5(7) . . . . ?
C6 C7 C8 C9 1.5(10) . . . . ?
C6 C7 C8 C16 -173.3(6) . . . . ?
C7 C8 C9 C10 2.0(10) . . . . ?
C16 C8 C9 C10 176.7(6) . . . . ?
C6 N2 C10 C9 -0.4(10) . . . . ?
Pt1 N2 C10 C9 -179.7(5) . . . . ?
C6 N2 C10 C11 -180.0(6) . . . . ?
Pt1 N2 C10 C11 0.7(8) . . . . ?
C8 C9 C10 N2 -2.7(10) . . . . ?
C8 C9 C10 C11 176.8(6) . . . . ?
C15 N3 C11 C12 0.3(10) . . . . ?
Pt1 N3 C11 C12 -179.9(6) . . . . ?
C15 N3 C11 C10 178.8(6) . . . . ?
Pt1 N3 C11 C10 -1.5(7) . . . . ?
N2 C10 C11 C12 178.9(7) . . . . ?
C9 C10 C11 C12 -0.7(11) . . . . ?
N2 C10 C11 N3 0.6(8) . . . . ?
C9 C10 C11 N3 -179.0(6) . . . . ?
N3 C11 C12 C13 -0.4(11) . . . . ?
C10 C11 C12 C13 -178.6(6) . . . . ?
C11 C12 C13 C14 0.8(11) . . . . ?
C12 C13 C14 C15 -1.2(12) . . . . ?
C11 N3 C15 C14 -0.7(11) . . . . ?
Pt1 N3 C15 C14 179.6(6) . . . . ?
C13 C14 C15 N3 1.2(12) . . . . ?
C7 C8 C16 C21 60.7(10) . . . . ?
C9 C8 C16 C21 -114.0(8) . . . . ?
C7 C8 C16 C17 -119.0(8) . . . . ?
C9 C8 C16 C17 66.2(10) . . . . ?
C21 C16 C17 C18 2.0(13) . . . . ?
C8 C16 C17 C18 -178.2(8) . . . . ?
C21 C16 C17 C22 -172.7(8) . . . . ?
C8 C16 C17 C22 7.0(12) . . . . ?
C16 C17 C18 C19 0.8(13) . . . . ?
C22 C17 C18 C19 175.5(8) . . . . ?
C16 C17 C18 C28 -175.5(8) . . . . ?
C22 C17 C18 C28 -0.8(12) . . . . ?
C17 C18 C19 C20 -2.2(14) . . . . ?
C28 C18 C19 C20 174.0(8) . . . . ?
C17 C18 C19 C34 173.5(8) . . . . ?
C28 C18 C19 C34 -10.3(13) . . . . ?
C18 C19 C20 C21 0.8(14) . . . . ?
C34 C19 C20 C21 -174.7(8) . . . . ?
C18 C19 C20 C40 176.9(8) . . . . ?
C34 C19 C20 C40 1.4(14) . . . . ?
C17 C16 C21 C20 -3.4(13) . . . . ?
C8 C16 C21 C20 176.9(8) . . . . ?
C17 C16 C21 C46 -179.2(8) . . . . ?
C8 C16 C21 C46 1.0(12) . . . . ?
C19 C20 C21 C16 2.0(13) . . . . ?
C40 C20 C21 C16 -174.2(8) . . . . ?
C19 C20 C21 C46 177.8(8) . . . . ?
C40 C20 C21 C46 1.6(13) . . . . ?
C18 C17 C22 C27 94.7(10) . . . . ?
C16 C17 C22 C27 -90.7(10) . . . . ?
C18 C17 C22 C23 -79.1(10) . . . . ?
C16 C17 C22 C23 95.6(10) . . . . ?
C27 C22 C23 C24 1.0(13) . . . . ?
C17 C22 C23 C24 175.0(8) . . . . ?
C22 C23 C24 C25 0.6(16) . . . . ?
C23 C24 C25 C26 -0.5(18) . . . . ?
C24 C25 C26 C27 -1.2(16) . . . . ?
C23 C22 C27 C26 -2.8(13) . . . . ?
C17 C22 C27 C26 -176.5(8) . . . . ?
C25 C26 C27 C22 2.8(14) . . . . ?
C17 C18 C28 C29 -69.9(11) . . . . ?
C19 C18 C28 C29 113.8(10) . . . . ?
C17 C18 C28 C33 107.9(9) . . . . ?
C19 C18 C28 C33 -68.4(11) . . . . ?
C33 C28 C29 C30 2.3(13) . . . . ?
C18 C28 C29 C30 -180.0(8) . . . . ?
C28 C29 C30 C31 -2.6(14) . . . . ?
C29 C30 C31 C32 3.0(15) . . . . ?
C30 C31 C32 C33 -3.0(14) . . . . ?
C29 C28 C33 C32 -2.2(13) . . . . ?
C18 C28 C33 C32 179.9(7) . . . . ?
C31 C32 C33 C28 2.6(13) . . . . ?
C20 C19 C34 C35 113.3(10) . . . . ?
C18 C19 C34 C35 -62.3(12) . . . . ?
C20 C19 C34 C39 -64.6(12) . . . . ?
C18 C19 C34 C39 119.8(9) . . . . ?
C39 C34 C35 C36 0.2(13) . . . . ?
C19 C34 C35 C36 -177.7(8) . . . . ?
C34 C35 C36 C37 -0.3(15) . . . . ?
C35 C36 C37 C38 0.1(15) . . . . ?
C36 C37 C38 C39 0.3(12) . . . . ?
C35 C34 C39 C38 0.2(12) . . . . ?
C19 C34 C39 C38 178.2(7) . . . . ?
C37 C38 C39 C34 -0.4(12) . . . . ?
C19 C20 C40 C41 -64.2(19) . . . . ?
C21 C20 C40 C41 111.9(18) . . . . ?
C19 C20 C40 C45 114(2) . . . . ?
C21 C20 C40 C45 -70(2) . . . . ?
C45 C40 C41 C42 -2(4) . . . . ?
C20 C40 C41 C42 176(2) . . . . ?
C40 C41 C42 C43 1(4) . . . . ?
C41 C42 C43 C44 3(4) . . . . ?
C42 C43 C44 C45 -7(4) . . . . ?
C41 C40 C45 C44 -2(5) . . . . ?
C20 C40 C45 C44 -180(2) . . . . ?
C43 C44 C45 C40 6(5) . . . . ?
C41' C42' C43' C44' -9(3) . . . . ?
C42' C43' C44' C45' 12(4) . . . . ?
C16 C21 C46 C51 77.0(11) . . . . ?
C20 C21 C46 C51 -98.8(10) . . . . ?
C16 C21 C46 C47 -100.8(10) . . . . ?
C20 C21 C46 C47 83.4(11) . . . . ?
C51 C46 C47 C48 -0.3(12) . . . . ?
C21 C46 C47 C48 177.6(7) . . . . ?
C46 C47 C48 C49 1.6(13) . . . . ?
C47 C48 C49 C50 -2.1(14) . . . . ?
C48 C49 C50 C51 1.2(14) . . . . ?
C47 C46 C51 C50 -0.6(13) . . . . ?
C21 C46 C51 C50 -178.4(8) . . . . ?
C49 C50 C51 C46 0.1(13) . . . . ?
N5 Pt2 N4 C52 -178.7(6) . . . . ?
N4 Pt2 N4 C52 -178.7(6) 2_655 . . . ?
Cl2 Pt2 N4 C52 1.3(6) . . . . ?
N5 Pt2 N4 C56 2.5(4) . . . . ?
N4 Pt2 N4 C56 2.5(4) 2_655 . . . ?
Cl2 Pt2 N4 C56 -177.5(4) . . . . ?
N4 Pt2 N5 C57 -2.1(4) 2_655 . . 2_655 ?
N4 Pt2 N5 C57 177.9(4) . . . 2_655 ?
Cl2 Pt2 N5 C57 -137(100) . . . 2_655 ?
N4 Pt2 N5 C57 177.9(4) 2_655 . . . ?
N4 Pt2 N5 C57 -2.1(4) . . . . ?
Cl2 Pt2 N5 C57 43(100) . . . . ?
C56 N4 C52 C53 -1.8(10) . . . . ?
Pt2 N4 C52 C53 179.4(6) . . . . ?
N4 C52 C53 C54 3.9(11) . . . . ?
C52 C53 C54 C55 -3.4(12) . . . . ?
C53 C54 C55 C56 1.0(11) . . . . ?
C52 N4 C56 C55 -0.8(10) . . . . ?
Pt2 N4 C56 C55 178.2(6) . . . . ?
C52 N4 C56 C57 178.5(6) . . . . ?
Pt2 N4 C56 C57 -2.6(7) . . . . ?
C54 C55 C56 N4 1.2(11) . . . . ?
C54 C55 C56 C57 -178.0(7) . . . . ?
C57 N5 C57 C58 -0.2(5) 2_655 . . . ?
Pt2 N5 C57 C58 179.8(5) . . . . ?
C57 N5 C57 C56 -178.8(6) 2_655 . . . ?
Pt2 N5 C57 C56 1.2(6) . . . . ?
N4 C56 C57 C58 -177.5(7) . . . . ?
C55 C56 C57 C58 1.7(12) . . . . ?
N4 C56 C57 N5 1.0(8) . . . . ?
C55 C56 C57 N5 -179.8(6) . . . . ?
N5 C57 C58 C59 0.4(10) . . . . ?
C56 C57 C58 C59 178.7(6) . . . . ?
C57 C58 C59 C58 -0.2(5) . . . 2_655 ?
C57 C58 C59 C60 179.8(5) . . . . ?
C58 C59 C60 C61 -87.6(5) 2_655 . . 2_655 ?
C58 C59 C60 C61 92.4(5) . . . 2_655 ?
C58 C59 C60 C61 92.4(5) 2_655 . . . ?
C58 C59 C60 C61 -87.6(5) . . . . ?
C61 C60 C61 C62 0.4(5) 2_655 . . . ?
C59 C60 C61 C62 -179.6(5) . . . . ?
C61 C60 C61 C64 178.8(8) 2_655 . . . ?
C59 C60 C61 C64 -1.2(8) . . . . ?
C60 C61 C62 C63 -0.7(10) . . . . ?
C64 C61 C62 C63 -179.2(6) . . . . ?
C60 C61 C62 C70 177.0(6) . . . . ?
C64 C61 C62 C70 -1.5(11) . . . . ?
C61 C62 C63 C62 0.4(5) . . . 2_655 ?
C70 C62 C63 C62 -177.4(8) . . . 2_655 ?
C61 C62 C63 C76 -179.6(5) . . . . ?
C70 C62 C63 C76 2.6(8) . . . . ?
C62 C61 C64 C69 63.9(10) . . . . ?
C60 C61 C64 C69 -114.6(8) . . . . ?
C62 C61 C64 C65 -110.7(9) . . . . ?
C60 C61 C64 C65 70.8(10) . . . . ?
C69 C64 C65 C66 -1.8(12) . . . . ?
C61 C64 C65 C66 172.8(7) . . . . ?
C64 C65 C66 C67 1.4(12) . . . . ?
C65 C66 C67 C68 -0.6(13) . . . . ?
C66 C67 C68 C69 0.2(13) . . . . ?
C67 C68 C69 C64 -0.6(12) . . . . ?
C65 C64 C69 C68 1.4(12) . . . . ?
C61 C64 C69 C68 -173.3(7) . . . . ?
C61 C62 C70 C75 -111.1(9) . . . . ?
C63 C62 C70 C75 66.7(10) . . . . ?
C61 C62 C70 C71 65.5(11) . . . . ?
C63 C62 C70 C71 -116.8(8) . . . . ?
C75 C70 C71 C72 0.8(13) . . . . ?
C62 C70 C71 C72 -175.9(8) . . . . ?
C70 C71 C72 C73 1.5(15) . . . . ?
C71 C72 C73 C74 -3.9(16) . . . . ?
C72 C73 C74 C75 4.0(16) . . . . ?
C73 C74 C75 C70 -1.7(14) . . . . ?
C71 C70 C75 C74 -0.7(13) . . . . ?
C62 C70 C75 C74 175.9(8) . . . . ?
C62 C63 C76 C77 74.3(5) 2_655 . . 2_655 ?
C62 C63 C76 C77 -105.7(5) . . . 2_655 ?
C62 C63 C76 C77 -105.7(5) 2_655 . . . ?
C62 C63 C76 C77 74.3(5) . . . . ?
C77 C76 C77 C78 -0.9(6) 2_655 . . . ?
C63 C76 C77 C78 179.1(6) . . . . ?
C76 C77 C78 C79 1.9(12) . . . . ?
C77 C78 C79 C78 -0.9(6) . . . 2_655 ?
